data_4060783
loop_
_publ_author_name
'McGuinness, David S.'
'Mueller, Wolfgang'
'Wasserscheid, Peter'
'Cavell, Kingsley J.'
'Skelton, Brian W.'
'White, Allan H.'
'Englert, Ulli'

_publ_section_title
;
 Nickel(II) Heterocyclic Carbene Complexes as Catalysts for Olefin
 Dimerization in an Imidazolium Chloroaluminate Ionic Liquid
;
_journal_coden_ASTM ORGND7
_journal_issue 1
_journal_name_full Organometallics
_journal_page_first 175
_journal_page_last 181
_journal_paper_doi 10.1021/om010717a
_journal_volume 21
_journal_year 2002
_chemical_formula_sum 'C16 H28 I2 N4 Ni'
_chemical_formula_weight 588.93
_space_group_crystal_system triclinic
_space_group_IT_number 2
_space_group_name_Hall '-P 1'
_space_group_name_H-M_alt 'P -1'
_cell_angle_alpha 83.618(3)
_cell_angle_beta 83.010(2)
_cell_angle_gamma 62.557(2)
_cell_formula_units_Z 3
_cell_length_a 8.0659(8)
_cell_length_b 8.3373(8)
_cell_length_c 27.188(3)
_cell_measurement_temperature 150
_cell_volume 1607.4(3)
_exptl_crystal_density_diffrn 1.825
_cod_original_formula_sum 'C16 H28 I2 N4 Ni1'
_cod_database_code 4060783

loop_
_space_group_symop_id
_space_group_symop_operation_xyz
1 x,y,z
2 -x,-y,-z

loop_
_atom_site_label
_atom_site_fract_x
_atom_site_fract_y
_atom_site_fract_z
_atom_site_U_iso_or_equiv
_atom_site_adp_type
_atom_site_calc_flag
_atom_site_calc_attached_atom
_atom_site_occupancy
_atom_site_disorder_assembly
_atom_site_disorder_group
Ni1 .26626(8) .26455(9) .12044(3) .0157(4) Uani ? ? 1.00000 ? ?
I11 .25777(5) .03991(5) .067880(10) .0200(2) Uani ? ? 1.00000 ? ?
I12 .28122(5) .49136(5) .17092(2) .0243(3) Uani ? ? 1.00000 ? ?
Ni2 .00000 .00000 .50000 .0389(10) Uani ? ? 1.00000 ? ?
I21 .03380(6) .25278(9) .44837(2) .0491(4) Uani ? ? 1.00000 ? ?
C111 .5112(6) .0913(7) .1368(2) .017(3) Uani ? ? 1.00000 ? ?
N112 .5572(6) -.0348(6) .17541(18) .020(3) Uani ? ? 1.00000 ? ?
C1121 .4187(9) -.0671(10) .2094(3) .031(5) Uani ? ? 1.00000 ? ?
C1122 .3798(17) .0249(19) .2595(4) .071(12) Uani ? ? 1.00000 ? ?
C1123 .537(2) -.053(2) .2923(5) .074(14) Uani ? ? 1.00000 ? ?
C1124 .486(2) .055(2) .3380(4) .078(15) Uani ? ? 1.00000 ? ?
C113 .7523(7) -.1321(8) .1758(3) .025(4) Uani ? ? 1.00000 ? ?
C114 .8250(7) -.0654(8) .1372(2) .023(4) Uani ? ? 1.00000 ? ?
N115 .6763(6) .0728(6) .11357(18) .018(3) Uani ? ? 1.00000 ? ?
C1151 .6919(8) .1769(9) .0685(2) .025(4) Uani ? ? 1.00000 ? ?
C121 .0204(7) .4364(7) .1043(2) .019(3) Uani ? ? 1.00000 ? ?
N122 -.1448(6) .4483(6) .12606(18) .020(3) Uani ? ? 1.00000 ? ?
C1221 -.1600(7) .3249(8) .1673(2) .023(4) Uani ? ? 1.00000 ? ?
C1222 -.1787(11) .3935(10) .2177(3) .032(6) Uani ? ? 1.00000 ? ?
C1223 -.1939(14) .2589(13) .2590(3) .045(8) Uani ? ? 1.00000 ? ?
C1224 -.208(3) .320(2) .3100(4) .086(18) Uani ? ? 1.00000 ? ?
C123 -.2949(6) .5900(7) .1036(2) .019(3) Uani ? ? 1.00000 ? ?
C124 -.2207(7) .6679(7) .0665(2) .020(4) Uani ? ? 1.00000 ? ?
N125 -.0286(6) .5728(6) .06858(18) .019(3) Uani ? ? 1.00000 ? ?
C1251 .1049(8) .6158(9) .0358(2) .025(4) Uani ? ? 1.00000 ? ?
C211 .2513(9) -.1598(11) .4797(3) .040(6) Uani ? ? 1.00000 ? ?
N212 .3193(9) -.2618(14) .4397(3) .067(8) Uani ? ? 1.00000 ? ?
C2121 .194(2) -.318(3) .4143(7) .048(4) Uiso ? ? .50000 ? ?
C2122 .198(3) -.228(3) .3642(12) .115(12) Uiso ? ? .50000 ? ?
C2123 .038(2) -.222(3) .3350(11) .18(2) Uiso ? ? .50000 ? ?
C2124 .108(3) -.377(3) .3105(10) .167(10) Uiso ? ? 1.00000 ? ?
C2121' .208(2) -.224(2) .3961(6) .033(3) Uiso ? ? .50000 ? ?
C2122' .170(3) -.382(3) .3956(9) .060(5) Uiso ? ? .50000 ? ?
C2123' .023(5) -.351(5) .3579(12) .092(9) Uiso ? ? .50000 ? ?
C213 .5127(11) -.3616(14) .4385(4) .053(7) Uani ? ? 1.00000 ? ?
C214 .5676(9) -.3212(10) .4773(3) .034(5) Uani ? ? 1.00000 ? ?
N215 .4057(7) -.1983(8) .5026(2) .029(4) Uani ? ? 1.00000 ? ?
C2151 .4022(10) -.1238(11) .5478(3) .037(6) Uani ? ? 1.00000 ? ?
H1121a .46606 -.19523 .21624 .03800 Uiso ? ? 1.00000 ? ?
H1121b .30577 -.02299 .19336 .03800 Uiso ? ? 1.00000 ? ?
H1122a .27197 .02128 .27793 .08300 Uiso ? ? 1.00000 ? ?
H1122b .34965 .15137 .25230 .08300 Uiso ? ? 1.00000 ? ?
H1123a .64807 -.05808 .27432 .09000 Uiso ? ? 1.00000 ? ?
H1123b .56186 -.17727 .30285 .09000 Uiso ? ? 1.00000 ? ?
H1124a .58478 .00782 .35910 .11100 Uiso ? ? 1.00000 ? ?
H1124b .37526 .05981 .35566 .11100 Uiso ? ? 1.00000 ? ?
H1124c .46147 .17899 .32714 .11100 Uiso ? ? 1.00000 ? ?
H113 .81893 -.22820 .19919 .03300 Uiso ? ? 1.00000 ? ?
H114 .95452 -.10428 .12762 .02800 Uiso ? ? 1.00000 ? ?
H1151a .69075 .12333 .03583 .04400 Uiso ? ? 1.00000 ? ?
H1151b .79573 .21473 .06720 .04400 Uiso ? ? 1.00000 ? ?
H1151c .55787 .30765 .06687 .04400 Uiso ? ? 1.00000 ? ?
H1221a -.05169 .21144 .16514 .02900 Uiso ? ? 1.00000 ? ?
H1221b -.26810 .30861 .16416 .02900 Uiso ? ? 1.00000 ? ?
H1222a -.28860 .50703 .22042 .04000 Uiso ? ? 1.00000 ? ?
H1222b -.07210 .41082 .22125 .04000 Uiso ? ? 1.00000 ? ?
H1223a -.08340 .14421 .25575 .05700 Uiso ? ? 1.00000 ? ?
H1223b -.29989 .24039 .25490 .05700 Uiso ? ? 1.00000 ? ?
H1224a -.22040 .23609 .33516 .12900 Uiso ? ? 1.00000 ? ?
H1224b -.32170 .43511 .31392 .12900 Uiso ? ? 1.00000 ? ?
H1224c -.10530 .33893 .31478 .12900 Uiso ? ? 1.00000 ? ?
H123 -.42520 .62697 .11262 .02400 Uiso ? ? 1.00000 ? ?
H124 -.28700 .76593 .04365 .02500 Uiso ? ? 1.00000 ? ?
H1251a .02858 .70549 .01224 .02100 Uiso ? ? 1.00000 ? ?
H1251b .18846 .51338 .02358 .02100 Uiso ? ? 1.00000 ? ?
H1251c .14924 .67317 .05619 .02100 Uiso ? ? 1.00000 ? ?
H2121a .08049 -.26717 .43006 .11900 Uiso ? ? .50000 ? ?
H2121b .25633 -.42830 .40753 .11900 Uiso ? ? .50000 ? ?
H2122a .28038 -.25657 .34536 .30500 Uiso ? ? .50000 ? ?
H2122b .11490 -.08862 .36849 .30500 Uiso ? ? .50000 ? ?
H2123a -.06443 -.21295 .35779 .22000 Uiso ? ? .50000 ? ?
H2123b -.00317 -.11796 .31211 .22000 Uiso ? ? .50000 ? ?
H2124a .18660 -.34087 .28493 .22700 Uiso ? ? .50000 ? ?
H2124b .03115 -.40364 .29209 .22700 Uiso ? ? .50000 ? ?
H2124c .19932 -.49329 .32491 .22700 Uiso ? ? .50000 ? ?
H2121'a .28533 -.21249 .36476 .04800 Uiso ? ? .50000 ? ?
H2121'b .09839 -.11037 .39650 .04800 Uiso ? ? .50000 ? ?
H2122'a .11569 -.38822 .42723 .09100 Uiso ? ? .50000 ? ?
H2122'b .29122 -.48189 .39080 .09100 Uiso ? ? .50000 ? ?
H2123'a -.02650 -.43363 .36597 .12200 Uiso ? ? .50000 ? ?
H2123'b -.07397 -.23020 .35907 .12200 Uiso ? ? .50000 ? ?
H2124'a .02714 -.38367 .28922 .22700 Uiso ? ? .50000 ? ?
H2124'b .22971 -.48992 .30556 .22700 Uiso ? ? .50000 ? ?
H2124'c .13684 -.28020 .29889 .22700 Uiso ? ? .50000 ? ?
H213 .59169 -.44297 .41352 .06700 Uiso ? ? 1.00000 ? ?
H214 .69351 -.36757 .48627 .04200 Uiso ? ? 1.00000 ? ?
H2151a .53090 -.15541 .55687 .04800 Uiso ? ? 1.00000 ? ?
H2151b .34398 -.16112 .57547 .04800 Uiso ? ? 1.00000 ? ?
H2151c .33967 .01053 .54557 .04800 Uiso ? ? 1.00000 ? ?

loop_
_atom_site_aniso_label
_atom_site_aniso_U_11
_atom_site_aniso_U_22
_atom_site_aniso_U_33
_atom_site_aniso_U_12
_atom_site_aniso_U_13
_atom_site_aniso_U_23
Ni1 .0097(2) .0136(3) .0216(3) -.00305(19) -.0030(2) -.0012(2)
I11 .01504(13) .01838(15) .02435(17) -.00436(11) -.00386(11) -.00498(12)
I12 .01556(14) .02043(16) .0360(2) -.00533(11) -.00574(13) -.00714(14)
Ni2 .0125(4) .0506(8) .0421(7) .0005(5) -.0046(4) -.0235(6)
I21 .01882(17) .0565(3) .0597(3) -.00395(19) -.00219(19) -.0176(3)
C111 .0078(15) .016(2) .024(2) -.0028(14) -.0028(15) -.0042(17)
N112 .0181(18) .0182(19) .021(2) -.0061(15) -.0048(16) -.0015(16)
C1121 .023(2) .036(3) .032(3) -.013(2) -.002(2) .007(3)
C1122 .067(7) .090(9) .041(5) -.030(6) .014(5) .009(5)
C1123 .082(8) .097(10) .061(7) -.058(8) .001(6) -.009(7)
C1124 .092(9) .116(11) .049(6) -.064(9) .015(6) -.040(7)
C113 .015(2) .020(2) .037(3) -.0025(17) -.009(2) -.002(2)
C114 .016(2) .019(2) .032(3) -.0030(17) -.008(2) -.007(2)
N115 .0112(15) .0140(17) .025(2) -.0018(13) -.0041(14) -.0043(15)
C1151 .017(2) .030(3) .024(3) -.009(2) .0042(19) -.003(2)
C121 .0154(18) .016(2) .024(2) -.0052(16) -.0058(17) -.0022(18)
N122 .0148(16) .020(2) .024(2) -.0063(15) -.0047(15) -.0001(17)
C1221 .016(2) .022(2) .029(3) -.0061(18) -.0015(19) -.001(2)
C1222 .040(3) .035(3) .028(3) -.023(3) -.007(3) .001(3)
C1223 .064(5) .053(5) .032(4) -.041(4) -.009(4) .012(3)
C1224 .156(15) .106(11) .034(5) -.094(11) -.010(7) .010(6)
C123 .0068(15) .021(2) .025(3) -.0018(15) -.0003(16) -.0081(19)
C124 .018(2) .020(2) .020(2) -.0041(17) -.0072(18) -.0011(18)
N125 .0125(15) .0166(18) .023(2) -.0012(14) -.0045(15) -.0005(16)
C1251 .021(2) .030(3) .023(3) -.012(2) .001(2) .002(2)
C211 .018(2) .049(4) .044(4) -.004(3) -.007(2) -.018(3)
N212 .019(2) .099(7) .067(5) -.001(3) -.005(3) -.054(5)
C213 .024(3) .064(6) .052(5) .000(3) -.001(3) -.024(4)
C214 .018(2) .035(3) .040(4) -.005(2) -.001(2) -.006(3)
N215 .0168(19) .034(3) .031(3) -.0052(18) -.0027(18) -.004(2)
C2151 .025(3) .047(4) .040(4) -.014(3) -.007(3) -.007(3)

loop_
_geom_bond_atom_site_label_1
_geom_bond_atom_site_label_2
_geom_bond_site_symmetry_1
_geom_bond_site_symmetry_2
_geom_bond_distance
_geom_bond_publ_flag
Ni1 I11 . . 2.5082(10) ?
Ni1 I12 . . 2.5102(10) ?
Ni1 C111 . . 1.905(4) ?
Ni1 C121 . . 1.905(5) ?
Ni2 I21 . . 2.5030(7) ?
Ni2 C211 . . 1.895(6) ?
Ni2 I21 . '2 556' 2.5030(7) ?
Ni2 C211 . '2 556' 1.895(6) ?
C111 N112 . . 1.354(7) ?
C111 N115 . . 1.351(7) ?
N112 C1121 . . 1.465(9) ?
N112 C113 . . 1.400(7) ?
C1121 C1122 . . 1.565(15) ?
C1121 H1121a . . .958 ?
C1121 H1121b . . .952 ?
C1122 C1123 . . 1.490(19) ?
C1122 H1122a . . .961 ?
C1122 H1122b . . .969 ?
C1123 C1124 . . 1.52(2) ?
C1123 H1123a . . .951 ?
C1123 H1123b . . .974 ?
C1124 H1124a . . .946 ?
C1124 H1124b . . .944 ?
C1124 H1124c . . .976 ?
C113 C114 . . 1.332(9) ?
C113 H113 . . .953 ?
C114 N115 . . 1.389(6) ?
C114 H114 . . .951 ?
N115 C1151 . . 1.448(8) ?
C1151 H1151a . . 1.039 ?
C1151 H1151b . . 1.018 ?
C1151 H1151c . . 1.128 ?
C121 N122 . . 1.355(8) ?
C121 N125 . . 1.352(7) ?
N122 C1221 . . 1.469(8) ?
N122 C123 . . 1.391(6) ?
C1221 C1222 . . 1.505(10) ?
C1221 H1221a . . .949 ?
C1221 H1221b . . .957 ?
C1222 C1223 . . 1.533(13) ?
C1222 H1222a . . .956 ?
C1222 H1222b . . .953 ?
C1223 C1224 . . 1.500(16) ?
C1223 H1223a . . .965 ?
C1223 H1223b . . .957 ?
C1224 H1224a . . .950 ?
C1224 H1224b . . .981 ?
C1224 H1224c . . .94 ?
C123 C124 . . 1.366(8) ?
C123 H123 . . .956 ?
C124 N125 . . 1.383(7) ?
C124 H124 . . .951 ?
N125 C1251 . . 1.461(9) ?
C1251 H1251a . . .955 ?
C1251 H1251b . . .878 ?
C1251 H1251c . . .964 ?
C211 N212 . . 1.354(13) ?
C211 N215 . . 1.348(10) ?
N212 C2121 . . 1.55(3) ?
N212 C2121' . . 1.495(18) ?
N212 C213 . . 1.387(10) ?
C2121 C2122 . . 1.48(4) ?
C2121 H2121a . . .890 ?
C2121 H2121b . . .85 ?
C2122 C2123 . . 1.58(4) ?
C2122 H2122a . . .75 ?
C2122 H2122b . . 1.05 ?
C2123 H2123a . . .95 ?
C2123 H2123b . . .96 ?
C2124 C2123' . . 1.37(4) ?
C2124 H2124a . . 1.00 ?
C2124 H2124b . . .95 ?
C2124 H2124c . . .98 ?
C2124 H2124'a . . .95 ?
C2124 H2124'b . . 1.007 ?
C2124 H2124'c . . .95 ?
C2121' C2122' . . 1.49(4) ?
C2121' H2121'a . . 1.017 ?
C2121' H2121'b . . .950 ?
C2122' C2123' . . 1.57(5) ?
C2122' H2122'a . . .92 ?
C2122' H2122'b . . .96 ?
C2123' H2123'a . . .94 ?
C2123' H2123'b . . .95 ?
C213 C214 . . 1.326(14) ?
C213 H213 . . .962 ?
C214 N215 . . 1.390(8) ?
C214 H214 . . .957 ?
N215 C2151 . . 1.428(11) ?
C2151 H2151a . . 1.002 ?
C2151 H2151b . . .938 ?
C2151 H2151c . . .992 ?
